data_4128120
loop_
_publ_author_name
'Liu, Cui-Ping'
'Xie, Cheng-Ying'
'Zhao, Jin-Xin'
'Ji, Kai-Long'
'Lei, Xin-Xiang'
'Sun, Han'
'Lou, Li-Guang'
'Yue, Jian-Min'

_publ_section_title
;
 Dysoxylactam A: A Macrocyclolipopeptide Reverses P-Glycoprotein-Mediated
 Multidrug Resistance in Cancer Cells.
;
_journal_issue 17
_journal_name_full 'Journal of the American Chemical Society'
_journal_page_first 6812
_journal_page_last 6816
_journal_paper_doi 10.1021/jacs.9b02259
_journal_volume 141
_journal_year 2019
_chemical_absolute_configuration rm
_chemical_formula_moiety 'C31 H48 Br N O5'
_chemical_formula_sum 'C31 H48 Br N O5'
_chemical_formula_weight 594.61
_space_group_crystal_system orthorhombic
_space_group_IT_number 19
_space_group_name_Hall 'P 2ac 2ab'
_space_group_name_H-M_alt 'P 21 21 21'
_symmetry_space_group_name_Hall 'P 2ac 2ab'
_symmetry_space_group_name_H-M 'P 21 21 21'
_atom_sites_solution_hydrogens mixed
_atom_sites_solution_primary dual
_audit_creation_date 2019-02-26
_audit_creation_method
;
Olex2 1.2
(compiled 2018.05.29 svn.r3508 for OlexSys, GUI svn.r5506)
;
_cell_angle_alpha 90
_cell_angle_beta 90
_cell_angle_gamma 90
_cell_formula_units_Z 4
_cell_length_a 4.9802(6)
_cell_length_b 22.130(3)
_cell_length_c 28.504(3)
_cell_measurement_reflns_used 3522
_cell_measurement_temperature 100
_cell_measurement_theta_max 18.962
_cell_measurement_theta_min 2.333
_cell_volume 3141.5(7)
_computing_cell_refinement 'SAINT v7.68A (Bruker, 2009)'
_computing_data_reduction 'SAINT v7.68A (Bruker, 2009)'
_computing_molecular_graphics 'Olex2 (Dolomanov et al., 2009)'
_computing_publication_material 'Olex2 (Dolomanov et al., 2009)'
_computing_structure_refinement 'ShelXL (Sheldrick, 2015)'
_computing_structure_solution 'ShelXT (Sheldrick, 2015)'
_diffrn_ambient_temperature 100
_diffrn_measured_fraction_theta_full 0.989
_diffrn_measured_fraction_theta_max 0.989
_diffrn_measurement_device_type 'Bruker APEX-II CCD'
_diffrn_measurement_method '\f and \w scans'
_diffrn_radiation_monochromator graphite
_diffrn_radiation_type MoK\a
_diffrn_radiation_wavelength 0.71073
_diffrn_reflns_av_R_equivalents 0.0698
_diffrn_reflns_av_unetI/netI 0.1145
_diffrn_reflns_Laue_measured_fraction_full 0.989
_diffrn_reflns_Laue_measured_fraction_max 0.989
_diffrn_reflns_limit_h_max 5
_diffrn_reflns_limit_h_min -4
_diffrn_reflns_limit_k_max 20
_diffrn_reflns_limit_k_min -26
_diffrn_reflns_limit_l_max 33
_diffrn_reflns_limit_l_min -33
_diffrn_reflns_number 23384
_diffrn_reflns_point_group_measured_fraction_full 0.965
_diffrn_reflns_point_group_measured_fraction_max 0.964
_diffrn_reflns_theta_full 24.999
_diffrn_reflns_theta_max 24.999
_diffrn_reflns_theta_min 1.700
_diffrn_standards_number 0
_exptl_absorpt_coefficient_mu 1.346
_exptl_absorpt_correction_T_max 0.7456
_exptl_absorpt_correction_T_min 0.6577
_exptl_absorpt_correction_type multi-scan
_exptl_absorpt_process_details
'SADABS-2008/1 (Bruker,2008) was used for absorption correction. wR2(int) was 0.0801 before and 0.0721 after correction. The Ratio of minimum to maximum transmission is 0.8821. The \l/2 correction factor is 0.0015.'
_exptl_crystal_colour colourless
_exptl_crystal_colour_primary colourless
_exptl_crystal_density_diffrn 1.257
_exptl_crystal_density_method 'not measured'
_exptl_crystal_description needle
_exptl_crystal_F_000 1264
_exptl_crystal_size_max 0.3
_exptl_crystal_size_mid 0.02
_exptl_crystal_size_min 0.01
_refine_diff_density_max 0.311
_refine_diff_density_min -0.417
_refine_diff_density_rms 0.071
_refine_ls_abs_structure_details
;
 Flack x determined using 1074 quotients [(I+)-(I-)]/[(I+)+(I-)]
 (Parsons, Flack and Wagner, Acta Cryst. B69 (2013) 249-259).
;
_refine_ls_abs_structure_Flack 0.008(6)
_refine_ls_extinction_method none
_refine_ls_goodness_of_fit_ref 0.996
_refine_ls_hydrogen_treatment mixed
_refine_ls_matrix_type full
_refine_ls_number_parameters 376
_refine_ls_number_reflns 5302
_refine_ls_number_restraints 12
_refine_ls_restrained_S_all 0.997
_refine_ls_R_factor_all 0.0987
_refine_ls_R_factor_gt 0.0465
_refine_ls_shift/su_max 0.000
_refine_ls_shift/su_mean 0.000
_refine_ls_structure_factor_coef Fsqd
_refine_ls_weighting_details 'w=1/[\s^2^(Fo^2^)+(0.0107P)^2^] where P=(Fo^2^+2Fc^2^)/3'
_refine_ls_weighting_scheme calc
_refine_ls_wR_factor_gt 0.0553
_refine_ls_wR_factor_ref 0.0648
_reflns_Friedel_coverage 0.666
_reflns_Friedel_fraction_full 0.931
_reflns_Friedel_fraction_max 0.930
_reflns_number_gt 3537
_reflns_number_total 5302
_reflns_threshold_expression 'I > 2\s(I)'
_cod_data_source_file ja9b02259_si_002.cif
_cod_data_source_block 2013114_0m
_cod_original_cell_volume 3141.5(6)
_cod_database_code 4128120
_shelx_shelxl_version_number 2018/3
_shelx_space_group_comment
;
The symmetry employed for this shelxl refinement is uniquely defined
by the following loop, which should always be used as a source of
symmetry information in preference to the above space-group names.
They are only intended as comments.
;
_shelx_estimated_absorpt_t_max 0.987
_shelx_estimated_absorpt_t_min 0.688
_olex2_refinement_description
;
1. Fixed Uiso
 At 1.2 times of:
  All C(H) groups, All C(H,H) groups
 At 1.5 times of:
  All C(H,H,H) groups
2. Uiso/Uaniso restraints and constraints
Uanis(N1) \\sim Ueq: with sigma of 0.001 and sigma for terminal atoms of 0.002
Uanis(C1') \\sim Ueq: with sigma of 0.001 and sigma for terminal atoms of 0.002
3.a Ternary CH refined with riding coordinates:
 C3'(H3'), C2'(H2'), C13(H13), C12(H12), C10(H10), C9(H9)
3.b Secondary CH2 refined with riding coordinates:
 C11(H11A,H11B), C2(H2A,H2B), C3(H3A,H3B), C4(H4A,H4B), C5(H5A,H5B), C6(H6A,
 H6B), C7(H7A,H7B), C8(H8A,H8B)
3.c Aromatic/amide H refined with riding coordinates:
 C3''(H3''), C4''(H4''), C7''(H7''), C6''(H6'')
3.d Idealised Me refined as rotating group:
 C4'(H4'A,H4'B,H4'C), C5'(H5'A,H5'B,H5'C), C19(H19A,H19B,H19C), C18(H18A,H18B,
 H18C), C17(H17A,H17B,H17C)
;
_olex2_submission_special_instructions 'No special instructions were received'

loop_
_space_group_symop_operation_xyz
'x, y, z'
'x+1/2, -y+1/2, -z'
'-x, y+1/2, -z+1/2'
'-x+1/2, -y, z+1/2'

loop_
_atom_site_label
_atom_site_type_symbol
_atom_site_fract_x
_atom_site_fract_y
_atom_site_fract_z
_atom_site_U_iso_or_equiv
_atom_site_adp_type
_atom_site_occupancy
_atom_site_site_symmetry_order
_atom_site_calc_flag
_atom_site_refinement_flags_posn
_atom_site_refinement_flags_adp
Br1 Br 0.70790(11) 0.35330(3) -0.05878(2) 0.03919(19) Uani 1 1 d . .
O3 O 0.3663(5) 0.16377(13) 0.38892(9) 0.0139(8) Uani 1 1 d . .
O2 O 0.4151(5) 0.24916(15) 0.15855(10) 0.0166(8) Uani 1 1 d . .
O4 O 0.6718(5) 0.13273(12) 0.44229(9) 0.0192(7) Uani 1 1 d . .
O5 O -0.0794(6) 0.00969(15) 0.36867(10) 0.0211(9) Uani 1 1 d . .
N1 N 0.3510(9) 0.02796(17) 0.39051(12) 0.0122(10) Uani 1 1 d . U
O1 O 0.1276(7) 0.32819(16) 0.15829(11) 0.0404(11) Uani 1 1 d . .
C4' C 0.1143(9) -0.0097(2) 0.48074(15) 0.0239(14) Uani 1 1 d . .
H4'A H -0.069779 0.001415 0.472231 0.036 Uiso 1 1 calc GR .
H4'B H 0.117553 -0.024714 0.513088 0.036 Uiso 1 1 calc GR .
H4'C H 0.178585 -0.041451 0.459520 0.036 Uiso 1 1 calc GR .
C3' C 0.2949(10) 0.0453(2) 0.47666(13) 0.0171(12) Uani 1 1 d . .
H3' H 0.484189 0.032558 0.482986 0.021 Uiso 1 1 calc R .
C2' C 0.2797(9) 0.07127(19) 0.42711(12) 0.0129(11) Uani 1 1 d . .
H2' H 0.091218 0.085015 0.421407 0.016 Uiso 1 1 calc R .
C1' C 0.4653(10) 0.1255(2) 0.42114(15) 0.0139(12) Uani 1 1 d . U
C13 C 0.5241(9) 0.2177(2) 0.37753(15) 0.0148(12) Uani 1 1 d . .
H13 H 0.683408 0.218697 0.398866 0.018 Uiso 1 1 calc R .
C12 C 0.6266(8) 0.2113(2) 0.32712(13) 0.0132(12) Uani 1 1 d . .
H12 H 0.762908 0.243890 0.322080 0.016 Uiso 1 1 calc R .
C11 C 0.4113(8) 0.2189(2) 0.28910(13) 0.0138(12) Uani 1 1 d . .
H11A H 0.313056 0.180243 0.285673 0.017 Uiso 1 1 calc R .
H11B H 0.280845 0.249837 0.299560 0.017 Uiso 1 1 calc R .
C10 C 0.5224(9) 0.2374(2) 0.24117(13) 0.0116(12) Uani 1 1 d . .
H10 H 0.680057 0.211093 0.233692 0.014 Uiso 1 1 calc R .
C9 C 0.3054(9) 0.2275(2) 0.20338(13) 0.0138(11) Uani 1 1 d . .
H9 H 0.143447 0.252031 0.211562 0.017 Uiso 1 1 calc R .
C1'' C 0.3043(11) 0.2994(2) 0.14019(15) 0.0206(13) Uani 1 1 d . .
C2'' C 0.4248(9) 0.3149(2) 0.09353(16) 0.0166(13) Uani 1 1 d . .
C3'' C 0.6377(9) 0.2831(2) 0.07479(15) 0.0207(13) Uani 1 1 d . .
H3'' H 0.721926 0.252211 0.092710 0.025 Uiso 1 1 calc R .
C4'' C 0.7291(11) 0.2959(2) 0.02991(15) 0.0275(13) Uani 1 1 d . .
H4'' H 0.878414 0.274783 0.017195 0.033 Uiso 1 1 calc R .
C5'' C 0.6005(10) 0.3396(2) 0.00412(15) 0.0220(14) Uani 1 1 d . .
C1 C 0.1633(11) -0.0005(2) 0.36441(14) 0.0150(12) Uani 1 1 d . .
C2 C 0.2665(9) -0.04722(19) 0.33026(13) 0.0157(11) Uani 1 1 d . .
H2A H 0.216337 -0.087997 0.341538 0.019 Uiso 1 1 calc R .
H2B H 0.464943 -0.045048 0.329067 0.019 Uiso 1 1 calc R .
C3 C 0.1533(9) -0.0379(2) 0.28077(14) 0.0163(12) Uani 1 1 d . .
H3A H 0.167530 -0.076329 0.263213 0.020 Uiso 1 1 calc R .
H3B H -0.039656 -0.027552 0.283240 0.020 Uiso 1 1 calc R .
C4 C 0.2951(10) 0.0114(2) 0.25320(13) 0.0186(12) Uani 1 1 d . .
H4A H 0.486211 0.000253 0.249189 0.022 Uiso 1 1 calc R .
H4B H 0.288234 0.049598 0.271275 0.022 Uiso 1 1 calc R .
C5 C 0.1692(9) 0.0217(2) 0.20489(14) 0.0216(13) Uani 1 1 d . .
H5A H 0.001038 0.045011 0.208919 0.026 Uiso 1 1 calc R .
H5B H 0.120901 -0.017990 0.191295 0.026 Uiso 1 1 calc R .
C6 C 0.3498(10) 0.0553(2) 0.17008(15) 0.0216(13) Uani 1 1 d . .
H6A H 0.509597 0.029917 0.163801 0.026 Uiso 1 1 calc R .
H6B H 0.251046 0.059668 0.140130 0.026 Uiso 1 1 calc R .
C7 C 0.4458(9) 0.1179(2) 0.18550(15) 0.0200(13) Uani 1 1 d . .
H7A H 0.554289 0.113526 0.214410 0.024 Uiso 1 1 calc R .
H7B H 0.564227 0.134657 0.160824 0.024 Uiso 1 1 calc R .
C8 C 0.2198(9) 0.16261(18) 0.19485(13) 0.0147(11) Uani 1 1 d . .
H8A H 0.095879 0.161946 0.167699 0.018 Uiso 1 1 calc R .
H8B H 0.117772 0.148516 0.222576 0.018 Uiso 1 1 calc R .
C5' C 0.2137(10) 0.0922(2) 0.51300(14) 0.0264(13) Uani 1 1 d . .
H5'A H 0.028382 0.105066 0.507180 0.040 Uiso 1 1 calc GR .
H5'B H 0.333605 0.127208 0.510752 0.040 Uiso 1 1 calc GR .
H5'C H 0.226895 0.074595 0.544456 0.040 Uiso 1 1 calc GR .
C14 C 0.3465(10) 0.2717(2) 0.38948(15) 0.0180(13) Uani 1 1 d . .
C19 C 0.2681(9) 0.27053(19) 0.44167(14) 0.0271(12) Uani 1 1 d . .
H19A H 0.167790 0.233442 0.448408 0.041 Uiso 1 1 calc GR .
H19B H 0.155877 0.305705 0.448848 0.041 Uiso 1 1 calc GR .
H19C H 0.430808 0.271694 0.460992 0.041 Uiso 1 1 calc GR .
C18 C 0.7715(8) 0.1509(2) 0.32128(13) 0.0199(11) Uani 1 1 d . .
H18A H 0.915824 0.147769 0.344522 0.030 Uiso 1 1 calc GR .
H18B H 0.847758 0.148304 0.289654 0.030 Uiso 1 1 calc GR .
H18C H 0.643564 0.117735 0.325931 0.030 Uiso 1 1 calc GR .
C17 C 0.6144(9) 0.3034(2) 0.24114(15) 0.0196(13) Uani 1 1 d . .
H17A H 0.460449 0.329707 0.247441 0.029 Uiso 1 1 calc GR .
H17B H 0.691054 0.313390 0.210451 0.029 Uiso 1 1 calc GR .
H17C H 0.750717 0.309213 0.265523 0.029 Uiso 1 1 calc GR .
C7'' C 0.3061(9) 0.3601(2) 0.06754(14) 0.0285(12) Uani 1 1 d . .
H7'' H 0.163490 0.382937 0.080746 0.034 Uiso 1 1 calc R .
C6'' C 0.3921(9) 0.3724(2) 0.02243(16) 0.0261(15) Uani 1 1 d . .
H6'' H 0.308126 0.403231 0.004429 0.031 Uiso 1 1 calc R .
C16 C 0.3000(14) 0.3860(3) 0.3784(2) 0.0386(16) Uani 1 1 d . .
C15 C 0.4829(12) 0.3313(3) 0.3766(2) 0.0270(15) Uani 1 1 d . .
H16A H 0.378(7) 0.422(2) 0.3670(12) 0.007(13) Uiso 1 1 d . .
H16B H 0.143(10) 0.382(2) 0.3551(16) 0.050(18) Uiso 1 1 d . .
H15A H 0.646(9) 0.342(2) 0.3974(14) 0.046(16) Uiso 1 1 d . .
H14 H 0.175(8) 0.2685(17) 0.3690(11) 0.011(12) Uiso 1 1 d . .
H16C H 0.218(9) 0.3965(19) 0.4107(15) 0.044(15) Uiso 1 1 d . .
H15B H 0.564(7) 0.3300(18) 0.3464(14) 0.017(13) Uiso 1 1 d . .
H1 H 0.522(9) 0.021(2) 0.3857(14) 0.033(15) Uiso 1 1 d . .

loop_
_atom_site_aniso_label
_atom_site_aniso_U_11
_atom_site_aniso_U_22
_atom_site_aniso_U_33
_atom_site_aniso_U_23
_atom_site_aniso_U_13
_atom_site_aniso_U_12
Br1 0.0711(4) 0.0302(3) 0.0163(2) 0.0014(3) 0.0099(3) -0.0061(3)
O3 0.0144(18) 0.013(2) 0.0139(16) 0.0042(15) -0.0017(13) -0.0068(15)
O2 0.019(2) 0.018(2) 0.0133(18) 0.0062(16) 0.0045(14) 0.0025(16)
O4 0.0133(18) 0.022(2) 0.0225(16) 0.0016(17) -0.0075(16) -0.0008(15)
O5 0.008(2) 0.026(3) 0.029(2) -0.0068(17) 0.0009(15) 0.0017(17)
N1 0.0099(15) 0.0130(15) 0.0137(14) -0.0006(11) 0.0013(11) 0.0013(12)
O1 0.042(3) 0.042(3) 0.037(2) 0.021(2) 0.0257(19) 0.028(2)
C4' 0.023(3) 0.024(4) 0.025(3) 0.010(3) 0.000(2) 0.002(3)
C3' 0.012(3) 0.023(3) 0.016(3) 0.004(2) 0.002(2) 0.001(3)
C2' 0.008(3) 0.015(3) 0.016(3) -0.001(2) 0.002(2) 0.002(2)
C1' 0.0144(16) 0.0142(17) 0.0129(15) -0.0015(12) 0.0024(12) 0.0007(12)
C13 0.010(3) 0.015(3) 0.019(3) 0.001(3) -0.003(2) -0.004(3)
C12 0.009(3) 0.016(3) 0.014(3) 0.002(2) 0.001(2) -0.004(2)
C11 0.008(3) 0.021(3) 0.013(3) -0.002(2) 0.000(2) -0.002(2)
C10 0.006(3) 0.018(4) 0.010(3) 0.001(2) 0.000(2) -0.003(2)
C9 0.013(3) 0.016(3) 0.012(3) 0.005(2) 0.007(2) 0.001(3)
C1'' 0.021(3) 0.024(4) 0.017(3) 0.004(3) 0.003(3) -0.001(3)
C2'' 0.014(3) 0.019(4) 0.017(3) 0.002(3) 0.001(2) -0.004(3)
C3'' 0.025(3) 0.024(3) 0.014(3) 0.001(2) 0.000(2) -0.001(3)
C4'' 0.031(4) 0.028(4) 0.024(3) -0.002(3) 0.013(3) 0.002(3)
C5'' 0.033(4) 0.020(4) 0.013(3) -0.001(3) 0.004(2) -0.006(3)
C1 0.020(4) 0.012(3) 0.014(3) 0.004(2) 0.000(2) 0.002(3)
C2 0.010(3) 0.017(3) 0.021(3) 0.003(2) 0.003(2) -0.003(3)
C3 0.011(3) 0.013(3) 0.025(3) -0.002(2) -0.001(2) 0.001(2)
C4 0.017(3) 0.020(3) 0.018(3) 0.001(2) -0.001(2) -0.003(3)
C5 0.024(3) 0.016(3) 0.025(3) 0.002(2) -0.006(3) -0.004(3)
C6 0.024(3) 0.024(4) 0.017(3) -0.003(3) -0.002(2) 0.001(3)
C7 0.020(3) 0.026(4) 0.014(3) 0.004(3) 0.000(2) 0.004(3)
C8 0.017(3) 0.015(3) 0.012(2) 0.005(2) 0.001(2) -0.004(3)
C5' 0.024(3) 0.037(4) 0.018(3) 0.001(2) 0.002(3) 0.002(3)
C14 0.016(3) 0.020(4) 0.017(3) 0.001(2) -0.002(3) -0.003(3)
C19 0.033(3) 0.025(3) 0.023(3) -0.003(3) 0.007(3) -0.001(3)
C18 0.015(3) 0.028(3) 0.017(2) 0.004(2) 0.000(2) -0.004(3)
C17 0.016(3) 0.023(4) 0.019(3) -0.004(2) 0.000(2) -0.006(3)
C7'' 0.026(3) 0.033(3) 0.027(3) 0.011(3) 0.006(2) 0.010(3)
C6'' 0.030(4) 0.028(4) 0.021(3) 0.014(3) 0.000(3) -0.001(3)
C16 0.049(5) 0.019(4) 0.047(4) 0.009(3) -0.001(4) -0.006(4)
C15 0.035(4) 0.024(4) 0.022(3) -0.005(3) 0.001(3) -0.002(3)

loop_
_atom_type_symbol
_atom_type_description
_atom_type_scat_dispersion_real
_atom_type_scat_dispersion_imag
_atom_type_scat_source
C C 0.0033 0.0016 'International Tables Vol C Tables 4.2.6.8 and 6.1.1.4'
H H 0.0000 0.0000 'International Tables Vol C Tables 4.2.6.8 and 6.1.1.4'
Br Br -0.2901 2.4595 'International Tables Vol C Tables 4.2.6.8 and 6.1.1.4'
N N 0.0061 0.0033 'International Tables Vol C Tables 4.2.6.8 and 6.1.1.4'
O O 0.0106 0.0060 'International Tables Vol C Tables 4.2.6.8 and 6.1.1.4'

loop_
_geom_angle_atom_site_label_1
_geom_angle_atom_site_label_2
_geom_angle_atom_site_label_3
_geom_angle
C1' O3 C13 118.0(3)
C1'' O2 C9 117.0(4)
C2' N1 H1 118(3)
C1 N1 C2' 122.1(4)
C1 N1 H1 120(3)
H4'A C4' H4'B 109.5
H4'A C4' H4'C 109.5
H4'B C4' H4'C 109.5
C3' C4' H4'A 109.5
C3' C4' H4'B 109.5
C3' C4' H4'C 109.5
C4' C3' H3' 108.6
C4' C3' C2' 110.1(4)
C4' C3' C5' 109.8(4)
C2' C3' H3' 108.6
C5' C3' H3' 108.6
C5' C3' C2' 111.0(4)
N1 C2' C3' 113.7(3)
N1 C2' H2' 108.2
N1 C2' C1' 106.8(3)
C3' C2' H2' 108.2
C1' C2' C3' 111.7(3)
C1' C2' H2' 108.2
O3 C1' C2' 110.5(4)
O4 C1' O3 124.9(4)
O4 C1' C2' 124.6(4)
O3 C13 H13 107.9
O3 C13 C12 108.1(4)
O3 C13 C14 106.2(3)
C12 C13 H13 107.9
C14 C13 H13 107.9
C14 C13 C12 118.4(4)
C13 C12 H12 107.1
C13 C12 C11 114.8(3)
C11 C12 H12 107.1
C18 C12 C13 109.9(3)
C18 C12 H12 107.1
C18 C12 C11 110.4(3)
C12 C11 H11A 108.7
C12 C11 H11B 108.7
H11A C11 H11B 107.6
C10 C11 C12 114.0(3)
C10 C11 H11A 108.7
C10 C11 H11B 108.7
C11 C10 H10 108.6
C11 C10 C9 109.4(3)
C11 C10 C17 111.3(4)
C9 C10 H10 108.6
C17 C10 H10 108.6
C17 C10 C9 110.2(4)
O2 C9 C10 107.5(3)
O2 C9 H9 109.0
O2 C9 C8 105.9(3)
C10 C9 H9 109.0
C8 C9 C10 116.3(4)
C8 C9 H9 109.0
O2 C1'' C2'' 111.7(4)
O1 C1'' O2 124.8(4)
O1 C1'' C2'' 123.5(5)
C3'' C2'' C1'' 122.2(5)
C7'' C2'' C1'' 118.1(4)
C7'' C2'' C3'' 119.5(4)
C2'' C3'' H3'' 119.9
C2'' C3'' C4'' 120.2(5)
C4'' C3'' H3'' 119.9
C3'' C4'' H4'' 120.5
C5'' C4'' C3'' 119.0(5)
C5'' C4'' H4'' 120.5
C4'' C5'' Br1 119.1(4)
C6'' C5'' Br1 119.3(4)
C6'' C5'' C4'' 121.5(4)
O5 C1 N1 122.5(4)
O5 C1 C2 121.4(4)
N1 C1 C2 116.0(4)
C1 C2 H2A 109.2
C1 C2 H2B 109.2
C1 C2 C3 112.0(4)
H2A C2 H2B 107.9
C3 C2 H2A 109.2
C3 C2 H2B 109.2
C2 C3 H3A 108.8
C2 C3 H3B 108.8
H3A C3 H3B 107.7
C4 C3 C2 113.7(4)
C4 C3 H3A 108.8
C4 C3 H3B 108.8
C3 C4 H4A 109.1
C3 C4 H4B 109.1
C3 C4 C5 112.5(4)
H4A C4 H4B 107.8
C5 C4 H4A 109.1
C5 C4 H4B 109.1
C4 C5 H5A 108.6
C4 C5 H5B 108.6
C4 C5 C6 114.5(4)
H5A C5 H5B 107.6
C6 C5 H5A 108.6
C6 C5 H5B 108.6
C5 C6 H6A 108.3
C5 C6 H6B 108.3
H6A C6 H6B 107.4
C7 C6 C5 115.9(4)
C7 C6 H6A 108.3
C7 C6 H6B 108.3
C6 C7 H7A 108.7
C6 C7 H7B 108.7
H7A C7 H7B 107.6
C8 C7 C6 114.1(4)
C8 C7 H7A 108.7
C8 C7 H7B 108.7
C9 C8 C7 115.8(4)
C9 C8 H8A 108.3
C9 C8 H8B 108.3
C7 C8 H8A 108.3
C7 C8 H8B 108.3
H8A C8 H8B 107.4
C3' C5' H5'A 109.5
C3' C5' H5'B 109.5
C3' C5' H5'C 109.5
H5'A C5' H5'B 109.5
H5'A C5' H5'C 109.5
H5'B C5' H5'C 109.5
C13 C14 C19 110.5(4)
C13 C14 C15 111.4(4)
C13 C14 H14 107(2)
C19 C14 H14 109.5(19)
C15 C14 C19 111.1(4)
C15 C14 H14 107(2)
C14 C19 H19A 109.5
C14 C19 H19B 109.5
C14 C19 H19C 109.5
H19A C19 H19B 109.5
H19A C19 H19C 109.5
H19B C19 H19C 109.5
C12 C18 H18A 109.5
C12 C18 H18B 109.5
C12 C18 H18C 109.5
H18A C18 H18B 109.5
H18A C18 H18C 109.5
H18B C18 H18C 109.5
C10 C17 H17A 109.5
C10 C17 H17B 109.5
C10 C17 H17C 109.5
H17A C17 H17B 109.5
H17A C17 H17C 109.5
H17B C17 H17C 109.5
C2'' C7'' H7'' 119.6
C2'' C7'' C6'' 120.7(4)
C6'' C7'' H7'' 119.6
C5'' C6'' C7'' 118.9(5)
C5'' C6'' H6'' 120.5
C7'' C6'' H6'' 120.5
C15 C16 H16A 114(2)
C15 C16 H16B 111(3)
C15 C16 H16C 117(3)
H16A C16 H16B 100(3)
H16A C16 H16C 106(3)
H16B C16 H16C 107(4)
C14 C15 H15A 115(3)
C14 C15 H15B 112(3)
C16 C15 C14 114.4(5)
C16 C15 H15A 105(3)
C16 C15 H15B 108(2)
H15A C15 H15B 101(3)

loop_
_geom_bond_atom_site_label_1
_geom_bond_atom_site_label_2
_geom_bond_distance
Br1 C5'' 1.895(4)
O3 C1' 1.343(5)
O3 C13 1.466(5)
O2 C9 1.470(4)
O2 C1'' 1.348(5)
O4 C1' 1.203(5)
O5 C1 1.236(5)
N1 C2' 1.461(5)
N1 C1 1.351(5)
N1 H1 0.88(4)
O1 C1'' 1.202(5)
C4' H4'A 0.9800
C4' H4'B 0.9800
C4' H4'C 0.9800
C4' C3' 1.518(6)
C3' H3' 1.0000
C3' C2' 1.527(5)
C3' C5' 1.522(6)
C2' H2' 1.0000
C2' C1' 1.524(6)
C13 H13 1.0000
C13 C12 1.532(5)
C13 C14 1.525(6)
C12 H12 1.0000
C12 C11 1.534(5)
C12 C18 1.530(6)
C11 H11A 0.9900
C11 H11B 0.9900
C11 C10 1.530(5)
C10 H10 1.0000
C10 C9 1.542(6)
C10 C17 1.531(6)
C9 H9 1.0000
C9 C8 1.517(5)
C1'' C2'' 1.499(6)
C2'' C3'' 1.381(6)
C2'' C7'' 1.377(6)
C3'' H3'' 0.9500
C3'' C4'' 1.388(5)
C4'' H4'' 0.9500
C4'' C5'' 1.374(6)
C5'' C6'' 1.370(6)
C1 C2 1.510(6)
C2 H2A 0.9900
C2 H2B 0.9900
C2 C3 1.533(5)
C3 H3A 0.9900
C3 H3B 0.9900
C3 C4 1.519(6)
C4 H4A 0.9900
C4 H4B 0.9900
C4 C5 1.530(5)
C5 H5A 0.9900
C5 H5B 0.9900
C5 C6 1.532(6)
C6 H6A 0.9900
C6 H6B 0.9900
C6 C7 1.530(6)
C7 H7A 0.9900
C7 H7B 0.9900
C7 C8 1.522(6)
C8 H8A 0.9900
C8 H8B 0.9900
C5' H5'A 0.9800
C5' H5'B 0.9800
C5' H5'C 0.9800
C14 C19 1.538(5)
C14 C15 1.528(7)
C14 H14 1.04(4)
C19 H19A 0.9800
C19 H19B 0.9800
C19 H19C 0.9800
C18 H18A 0.9800
C18 H18B 0.9800
C18 H18C 0.9800
C17 H17A 0.9800
C17 H17B 0.9800
C17 H17C 0.9800
C7'' H7'' 0.9500
C7'' C6'' 1.383(5)
C6'' H6'' 0.9500
C16 C15 1.515(7)
C16 H16A 0.95(4)
C16 H16B 1.03(5)
C16 H16C 1.03(4)
C15 H15A 1.04(4)
C15 H15B 0.95(4)

loop_
_geom_torsion_atom_site_label_1
_geom_torsion_atom_site_label_2
_geom_torsion_atom_site_label_3
_geom_torsion_atom_site_label_4
_geom_torsion
Br1 C5'' C6'' C7'' 176.7(4)
O3 C13 C12 C11 72.4(5)
O3 C13 C12 C18 -52.6(4)
O3 C13 C14 C19 59.2(5)
O3 C13 C14 C15 -176.8(4)
O2 C9 C8 C7 67.3(4)
O2 C1'' C2'' C3'' -4.8(6)
O2 C1'' C2'' C7'' 171.0(4)
O5 C1 C2 C3 51.7(6)
N1 C2' C1' O3 84.5(4)
N1 C2' C1' O4 -95.4(5)
N1 C1 C2 C3 -129.9(4)
O1 C1'' C2'' C3'' 176.3(5)
O1 C1'' C2'' C7'' -7.9(7)
C4' C3' C2' N1 -57.3(5)
C4' C3' C2' C1' -178.2(4)
C3' C2' C1' O3 -150.7(3)
C3' C2' C1' O4 29.5(6)
C2' N1 C1 O5 2.5(7)
C2' N1 C1 C2 -175.9(3)
C1' O3 C13 C12 112.0(4)
C1' O3 C13 C14 -120.0(4)
C13 O3 C1' O4 1.8(6)
C13 O3 C1' C2' -178.1(3)
C13 C12 C11 C10 157.0(4)
C13 C14 C15 C16 168.6(5)
C12 C13 C14 C19 -179.2(4)
C12 C13 C14 C15 -55.2(6)
C12 C11 C10 C9 165.3(4)
C12 C11 C10 C17 -72.7(5)
C11 C10 C9 O2 176.7(4)
C11 C10 C9 C8 -64.9(5)
C10 C9 C8 C7 -52.0(5)
C9 O2 C1'' O1 1.7(7)
C9 O2 C1'' C2'' -177.2(3)
C1'' O2 C9 C10 -111.0(4)
C1'' O2 C9 C8 124.0(4)
C1'' C2'' C3'' C4'' 174.9(4)
C1'' C2'' C7'' C6'' -173.8(4)
C2'' C3'' C4'' C5'' -1.6(7)
C2'' C7'' C6'' C5'' -0.9(7)
C3'' C2'' C7'' C6'' 2.1(7)
C3'' C4'' C5'' Br1 -175.5(3)
C3'' C4'' C5'' C6'' 2.8(7)
C4'' C5'' C6'' C7'' -1.6(7)
C1 N1 C2' C3' 101.5(5)
C1 N1 C2' C1' -134.8(4)
C1 C2 C3 C4 79.8(5)
C2 C3 C4 C5 -177.3(4)
C3 C4 C5 C6 -161.7(4)
C4 C5 C6 C7 -58.1(6)
C5 C6 C7 C8 -60.0(5)
C6 C7 C8 C9 -171.5(3)
C5' C3' C2' N1 -179.0(4)
C5' C3' C2' C1' 60.0(5)
C14 C13 C12 C11 -48.2(6)
C14 C13 C12 C18 -173.3(4)
C19 C14 C15 C16 -67.7(6)
C18 C12 C11 C10 -78.2(5)
C17 C10 C9 O2 54.0(5)
C17 C10 C9 C8 172.4(4)
C7'' C2'' C3'' C4'' -0.8(7)
